data_7235518
loop_
_publ_author_name
'Jewula, Pawel'
'Chambron, Jean-Claude'
'Penouilh, Marie-Jos\'e'
'Rousselin, Yoann'
'Meyer, Michel'

_publ_section_title
;
 A 4-tert-butylcalix[4]arene tetrahydroxamate podand based on the
 1-oxypiperidine-2-one (1,2-PIPO&#x2212;) chelate. Self-assembly into a
 supramolecular ionophore driven by coordination of tetravalent zirconium
 or hafnium(iv)
;
_journal_issue 43
_journal_name_full 'RSC Adv.'
_journal_page_first 22743
_journal_paper_doi 10.1039/C4RA00977K
_journal_volume 4
_journal_year 2014
_chemical_absolute_configuration unk
_chemical_formula_moiety 'C100 H120 N8 O16, 0.75(C H4 O), 0.25(O)'
_chemical_formula_sum 'C100.75 H123 N8 O17'
_chemical_formula_weight 1718.06
_space_group_crystal_system monoclinic
_space_group_IT_number 4
_space_group_name_Hall 'P 2yb'
_space_group_name_H-M_alt 'P 1 21 1'
_atom_sites_solution_hydrogens geom
_atom_sites_solution_primary dual
_audit_creation_date 2014-01-23
_audit_creation_method
;
Olex2 1.2
(compiled 2013.12.10 svn.r2853 for OlexSys, GUI svn.r4736)
;
_audit_update_record
;
2014-01-22 # Formatted by publCIF
;
_cell_angle_alpha 90
_cell_angle_beta 101.789(14)
_cell_angle_gamma 90
_cell_formula_units_Z 2
_cell_length_a 15.6125(2)
_cell_length_b 18.2100(3)
_cell_length_c 18.3284(3)
_cell_measurement_reflns_used 11729
_cell_measurement_temperature 115
_cell_measurement_theta_max 27.485
_cell_measurement_theta_min 0.998
_cell_volume 5100.9(3)
_computing_cell_refinement 'HKL Scalepack (Otwinowski & Minor 1997)'
_computing_data_collection 'HKL Denzo and Scalepack (Otwinowski & Minor 1997)'
_computing_data_reduction 'HKL Denzo and Scalepack (Otwinowski & Minor 1997)'
_computing_molecular_graphics 'Olex2 (Dolomanov et al., 2009)'
_computing_publication_material 'Olex2 (Dolomanov et al., 2009)'
_computing_structure_refinement 'ShelXL (Sheldrick, 2008)'
_computing_structure_solution 'ShelXD (Sheldrick, 2008)'
_diffrn_ambient_temperature 115
_diffrn_detector 'CCD Plate'
_diffrn_detector_area_resol_mean '512 x 512'
_diffrn_detector_type APEX2
_diffrn_measured_fraction_theta_full 0.987
_diffrn_measured_fraction_theta_max 0.985
_diffrn_measurement_device '\k-geometry diffractometer'
_diffrn_measurement_device_type 'Nonius Kappa APEX2'
_diffrn_measurement_method '\f and \w scans''
_diffrn_radiation_collimation '0.6 mm'
_diffrn_radiation_monochromator graphite
_diffrn_radiation_probe x-ray
_diffrn_radiation_type MoK\a
_diffrn_radiation_wavelength 0.71073
_diffrn_reflns_av_R_equivalents 0.0437
_diffrn_reflns_av_unetI/netI 0.0270
_diffrn_reflns_Laue_measured_fraction_full 0.987
_diffrn_reflns_Laue_measured_fraction_max 0.985
_diffrn_reflns_limit_h_max 20
_diffrn_reflns_limit_h_min -20
_diffrn_reflns_limit_k_max 23
_diffrn_reflns_limit_k_min -23
_diffrn_reflns_limit_l_max 23
_diffrn_reflns_limit_l_min -23
_diffrn_reflns_number 22565
_diffrn_reflns_point_group_measured_fraction_full 0.972
_diffrn_reflns_point_group_measured_fraction_max 0.963
_diffrn_reflns_theta_full 26.000
_diffrn_reflns_theta_max 27.493
_diffrn_reflns_theta_min 4.077
_diffrn_source 'X-ray tube'
_diffrn_source_target Mo
_diffrn_source_type 'Siemens KFF Mo 2K-180'
_exptl_absorpt_coefficient_mu 0.076
_exptl_absorpt_correction_type none
_exptl_crystal_colour 'clear light colourless'
_exptl_crystal_colour_lustre clear
_exptl_crystal_colour_modifier light
_exptl_crystal_colour_primary colourless
_exptl_crystal_density_diffrn 1.119
_exptl_crystal_description prism
_exptl_crystal_F_000 1839
_exptl_crystal_recrystallization_method 'The material was recrystallised from methanol by slow evaporation'
_exptl_crystal_size_max 0.3
_exptl_crystal_size_mid 0.25
_exptl_crystal_size_min 0.1
_refine_diff_density_max 0.742
_refine_diff_density_min -0.592
_refine_diff_density_rms 0.055
_refine_ls_abs_structure_details
;
 Flack x determined using 8673 quotients [(I+)-(I-)]/[(I+)+(I-)]
 (Parsons and Flack (2004), Acta Cryst. A60, s61).
;
_refine_ls_extinction_method none
_refine_ls_goodness_of_fit_ref 1.081
_refine_ls_hydrogen_treatment noref
_refine_ls_matrix_type full
_refine_ls_number_constraints 20
_refine_ls_number_parameters 1015
_refine_ls_number_reflns 22548
_refine_ls_number_restraints 25
_refine_ls_restrained_S_all 1.081
_refine_ls_R_factor_all 0.0851
_refine_ls_R_factor_gt 0.0715
_refine_ls_shift/su_max 0.000
_refine_ls_shift/su_mean 0.000
_refine_ls_structure_factor_coef Fsqd
_refine_ls_weighting_details
;
 w=1/[\s^2^(Fo^2^)+(0.0927P)^2^+3.9606P]
 where P=(Fo^2^+2Fc^2^)/3
;
_refine_ls_weighting_scheme calc
_refine_ls_wR_factor_gt 0.1805
_refine_ls_wR_factor_ref 0.1978
_reflns_Friedel_coverage 0.894
_reflns_Friedel_fraction_full 0.956
_reflns_Friedel_fraction_max 0.939
_reflns_number_gt 20078
_reflns_number_total 22548
_reflns_threshold_expression 'I > 2\s(I)'
_cod_data_source_file c4ra00977k1.cif
_cod_data_source_block 11pj0408
_cod_database_code 7235518
_shelxl_version_number 2013-2
_shelx_space_group_comment
;
The symmetry employed for this shelxl refinement is uniquely defined
by the following loop, which should always be used as a source of
symmetry information in preference to the above space-group names.
They are only intended as comments.
;
_olex2_refinement_description
;
1. Fixed Uiso
 At 1.2 times of:
  All C(H) groups, All C(H,H) groups, All N(H) groups
 At 1.5 times of:
  All C(H,H,H) groups, All C(H,H,H,H,H,H) groups, All O(H) groups
2. Uiso/Uaniso restraints and constraints
Uanis(C68) = Uanis(C67) = Uanis(C72) = Uanis(C71) = Uanis(C70) = Uanis(C69)
Uanis(C95) = Uanis(C96) = Uanis(C97) = Uanis(C98) = Uanis(C99) = Uanis(C100)
Uanis(C56) = Uanis(C55) = Uanis(C54) = Uanis(C53) = Uanis(C58) = Uanis(C57)
Uiso(C1B) = Uiso(O2C)
3. Others
 Fixed Sof: C1B(0.25) H1BA(0.25) H1BB(0.25) H1BC(0.25) O2C(0.25) H2C(0.25)
 C1A(0.5) H1AA(0.25) H1AB(0.25) H1AC(0.25) H1AD(0.25) H1AE(0.25) H1AF(0.25)
 O2A(0.25) H2A(0.25) O3B(0.25) H3B(0.25) O2D(0.25)
4.a Ternary CH refined with riding coordinates:
 C47(H47), C61(H61), C75(H75), C89(H89)
4.b Secondary CH2 refined with riding coordinates:
 C1(H1A,H1B), C12(H12A,H12B), C23(H23A,H23B), C34(H34A,H34B), C45(H45A,H45B),
 C48(H48A,H48B), C49(H49A,H49B), C50(H50A,H50B), C52(H52A,H52B), C59(H59A,H59B),
  C62(H62A,H62B), C63(H63A,H63B), C64(H64A,H64B), C66(H66A,H66B), C73(H73A,
 H73B), C76(H76A,H76B), C77(H77A,H77B), C78(H78A,H78B), C80(H80A,H80B),
 C87(H87A,H87B), C90(H90A,H90B), C91(H91A,H91B), C92(H92A,H92B), C94(H94A,H94B)
4.c Me refined with riding coordinates:
 C1A(H1AA,H1AB,H1AC), C1A(H1AD,H1AE,H1AF)
4.d Aromatic/amide H refined with riding coordinates:
 C3(H3), C5(H5), C14(H14), C16(H16), C25(H25), C27(H27), C36(H36), C38(H38),
 C58(H58), C57(H57), C56(H56), C55(H55), C54(H54), C68(H68), C69(H69), C70(H70),
  C71(H71), C72(H72), C86(H86), C85(H85), C84(H84), C83(H83), C82(H82),
 C96(H96), C97(H97), C98(H98), C99(H99), C100(H100), N1(H1), N3(H3A), N5(H5A),
 N7(H7)
4.e Fitted hexagon refined as free rotating group:
 C53(C58,C57,C56,C55,C54), C67(C68,C69,C70,C71,C72), C81(C86,C85,C84,C83,C82),
 C95(C96,C97,C98,C99,C100)
4.f Tetrahedral OH refined with riding coordinates:
 O2C(H2C), O2A(H2A), O3B(H3B)
4.g Idealised Me refined as rotating group:
 C9(H9A,H9B,H9C), C10(H10A,H10B,H10C), C11(H11A,H11B,H11C), C20(H20A,H20B,
 H20C), C21(H21A,H21B,H21C), C22(H22A,H22B,H22C), C31(H31A,H31B,H31C), C32(H32A,
 H32B,H32C), C33(H33A,H33B,H33C), C42(H42A,H42B,H42C), C43(H43A,H43B,H43C),
 C44(H44A,H44B,H44C), C1B(H1BA,H1BB,H1BC)
;

loop_
_space_group_symop_operation_xyz
'x, y, z'
'-x, y+1/2, -z'

loop_
_atom_site_label
_atom_site_type_symbol
_atom_site_fract_x
_atom_site_fract_y
_atom_site_fract_z
_atom_site_U_iso_or_equiv
_atom_site_adp_type
_atom_site_occupancy
_atom_site_site_symmetry_order
_atom_site_calc_flag
_atom_site_refinement_flags_posn
_atom_site_refinement_flags_occupancy
_atom_site_disorder_assembly
_atom_site_disorder_group
C1 C 0.5945(3) 0.5874(2) 0.8514(3) 0.0342(8) Uani 1 1 d . . . .
H1A H 0.5912 0.6416 0.8523 0.041 Uiso 1 1 calc R . . .
H1B H 0.6120 0.5697 0.9034 0.041 Uiso 1 1 calc R . . .
C2 C 0.5051(3) 0.5558(2) 0.8159(2) 0.0322(8) Uani 1 1 d . . . .
C3 C 0.4717(3) 0.5689(2) 0.7404(2) 0.0359(8) Uani 1 1 d . . . .
H3 H 0.5025 0.6016 0.7145 0.043 Uiso 1 1 calc R . . .
C4 C 0.3952(3) 0.5362(2) 0.7012(2) 0.0337(8) Uani 1 1 d . . . .
C5 C 0.3525(3) 0.4887(2) 0.7412(2) 0.0318(8) Uani 1 1 d . . . .
H5 H 0.3011 0.4645 0.7157 0.038 Uiso 1 1 calc R . . .
C6 C 0.3817(3) 0.4750(2) 0.8171(2) 0.0298(8) Uani 1 1 d . . . .
C7 C 0.4568(3) 0.5103(2) 0.8547(2) 0.0299(7) Uani 1 1 d . . . .
C8 C 0.3622(3) 0.5514(3) 0.6182(3) 0.0440(10) Uani 1 1 d . . . .
C9 C 0.3301(4) 0.6309(3) 0.6088(3) 0.0529(12) Uani 1 1 d . . . .
H9A H 0.2827 0.6382 0.6358 0.079 Uiso 1 1 calc GR . . .
H9B H 0.3085 0.6413 0.5557 0.079 Uiso 1 1 calc GR . . .
H9C H 0.3785 0.6642 0.6287 0.079 Uiso 1 1 calc GR . . .
C10 C 0.4369(4) 0.5413(4) 0.5760(3) 0.0601(14) Uani 1 1 d . . . .
H10A H 0.4814 0.5792 0.5916 0.090 Uiso 1 1 calc GR . . .
H10B H 0.4136 0.5454 0.5223 0.090 Uiso 1 1 calc GR . . .
H10C H 0.4633 0.4926 0.5871 0.090 Uiso 1 1 calc GR . . .
C11 C 0.2862(4) 0.5013(3) 0.5833(3) 0.0574(13) Uani 1 1 d . . . .
H11A H 0.3048 0.4499 0.5898 0.086 Uiso 1 1 calc GR . . .
H11B H 0.2684 0.5124 0.5300 0.086 Uiso 1 1 calc GR . . .
H11C H 0.2368 0.5096 0.6077 0.086 Uiso 1 1 calc GR . . .
C12 C 0.3320(3) 0.4180(2) 0.8529(2) 0.0302(7) Uani 1 1 d . . . .
H12A H 0.3589 0.4128 0.9064 0.036 Uiso 1 1 calc R . . .
H12B H 0.2705 0.4337 0.8486 0.036 Uiso 1 1 calc R . . .
C13 C 0.3354(2) 0.3451(2) 0.8133(2) 0.0267(7) Uani 1 1 d . . . .
C14 C 0.2643(2) 0.3200(2) 0.7598(2) 0.0307(8) Uani 1 1 d . . . .
H14 H 0.2114 0.3473 0.7512 0.037 Uiso 1 1 calc R . . .
C15 C 0.2687(3) 0.2564(2) 0.7187(2) 0.0324(8) Uani 1 1 d . . . .
C16 C 0.3482(3) 0.2183(2) 0.7320(2) 0.0317(8) Uani 1 1 d . . . .
H16 H 0.3522 0.1739 0.7058 0.038 Uiso 1 1 calc R . . .
C17 C 0.4218(2) 0.2431(2) 0.7823(2) 0.0276(7) Uani 1 1 d . . . .
C18 C 0.4133(2) 0.30559(19) 0.82460(19) 0.0254(7) Uani 1 1 d . . . .
C19 C 0.1911(3) 0.2282(3) 0.6595(3) 0.0437(10) Uani 1 1 d . . . .
C20 C 0.2209(4) 0.2134(5) 0.5863(3) 0.0686(18) Uani 1 1 d . . . .
H20A H 0.2445 0.2587 0.5692 0.103 Uiso 1 1 calc GR . . .
H20B H 0.1710 0.1965 0.5486 0.103 Uiso 1 1 calc GR . . .
H20C H 0.2664 0.1755 0.5944 0.103 Uiso 1 1 calc GR . . .
C21 C 0.1567(3) 0.1571(3) 0.6879(3) 0.0554(13) Uani 1 1 d . . . .
H21A H 0.2037 0.1205 0.6974 0.083 Uiso 1 1 calc GR . . .
H21B H 0.1079 0.1382 0.6502 0.083 Uiso 1 1 calc GR . . .
H21C H 0.1366 0.1671 0.7341 0.083 Uiso 1 1 calc GR . . .
C22 C 0.1170(4) 0.2846(4) 0.6429(3) 0.0623(15) Uani 1 1 d . . . .
H22A H 0.0908 0.2902 0.6868 0.093 Uiso 1 1 calc GR . . .
H22B H 0.0724 0.2677 0.6006 0.093 Uiso 1 1 calc GR . . .
H22C H 0.1404 0.3319 0.6307 0.093 Uiso 1 1 calc GR . . .
C23 C 0.5102(2) 0.2078(2) 0.7836(2) 0.0273(7) Uani 1 1 d . . . .
H23A H 0.5021 0.1569 0.7646 0.033 Uiso 1 1 calc R . . .
H23B H 0.5446 0.2062 0.8353 0.033 Uiso 1 1 calc R . . .
C24 C 0.5590(2) 0.2533(2) 0.7344(2) 0.0275(7) Uani 1 1 d . . . .
C25 C 0.5211(3) 0.2619(2) 0.6593(2) 0.0313(8) Uani 1 1 d . . . .
H25 H 0.4691 0.2355 0.6393 0.038 Uiso 1 1 calc R . . .
C26 C 0.5565(3) 0.3078(2) 0.6122(2) 0.0338(8) Uani 1 1 d . . . .
C27 C 0.6308(3) 0.3477(2) 0.6444(2) 0.0317(8) Uani 1 1 d . . . .
H27 H 0.6535 0.3823 0.6144 0.038 Uiso 1 1 calc R . . .
C28 C 0.6734(2) 0.3392(2) 0.7185(2) 0.0297(7) Uani 1 1 d . . . .
C29 C 0.6389(2) 0.2880(2) 0.7623(2) 0.0277(7) Uani 1 1 d . . . .
C30 C 0.5151(3) 0.3095(3) 0.5284(2) 0.0395(9) Uani 1 1 d . . . .
C31 C 0.5550(4) 0.3684(4) 0.4875(3) 0.0628(16) Uani 1 1 d . . . .
H31A H 0.5481 0.4164 0.5098 0.094 Uiso 1 1 calc GR . . .
H31B H 0.5253 0.3688 0.4349 0.094 Uiso 1 1 calc GR . . .
H31C H 0.6173 0.3581 0.4912 0.094 Uiso 1 1 calc GR . . .
C32 C 0.5270(5) 0.2345(4) 0.4952(3) 0.0660(16) Uani 1 1 d . . . .
H32A H 0.5893 0.2221 0.5047 0.099 Uiso 1 1 calc GR . . .
H32B H 0.5038 0.2357 0.4413 0.099 Uiso 1 1 calc GR . . .
H32C H 0.4954 0.1975 0.5181 0.099 Uiso 1 1 calc GR . . .
C33 C 0.4167(3) 0.3242(3) 0.5169(3) 0.0508(12) Uani 1 1 d . . . .
H33A H 0.3885 0.2836 0.5380 0.076 Uiso 1 1 calc GR . . .
H33B H 0.3917 0.3283 0.4635 0.076 Uiso 1 1 calc GR . . .
H33C H 0.4069 0.3701 0.5419 0.076 Uiso 1 1 calc GR . . .
C34 C 0.7543(3) 0.3850(2) 0.7479(2) 0.0305(8) Uani 1 1 d . . . .
H34A H 0.7826 0.3666 0.7978 0.037 Uiso 1 1 calc R . . .
H34B H 0.7963 0.3786 0.7146 0.037 Uiso 1 1 calc R . . .
C35 C 0.7353(2) 0.4655(2) 0.7536(2) 0.0282(7) Uani 1 1 d . . . .
C36 C 0.7649(3) 0.5181(2) 0.7082(2) 0.0315(8) Uani 1 1 d . . . .
H36 H 0.7978 0.5020 0.6729 0.038 Uiso 1 1 calc R . . .
C37 C 0.7479(3) 0.5928(2) 0.7130(2) 0.0316(8) Uani 1 1 d . . . .
C38 C 0.6941(3) 0.6139(2) 0.7614(2) 0.0331(8) Uani 1 1 d . . . .
H38 H 0.6786 0.6642 0.7633 0.040 Uiso 1 1 calc R . . .
C39 C 0.6620(3) 0.5639(2) 0.8074(2) 0.0325(8) Uani 1 1 d . . . .
C40 C 0.6892(2) 0.4906(2) 0.8063(2) 0.0290(7) Uani 1 1 d . . . .
C41 C 0.7861(3) 0.6518(2) 0.6692(2) 0.0358(9) Uani 1 1 d . . . .
C42 C 0.7129(3) 0.6921(3) 0.6165(3) 0.0478(11) Uani 1 1 d . . . .
H42A H 0.6793 0.6570 0.5814 0.072 Uiso 1 1 calc GR . . .
H42B H 0.7383 0.7296 0.5888 0.072 Uiso 1 1 calc GR . . .
H42C H 0.6742 0.7157 0.6454 0.072 Uiso 1 1 calc GR . . .
C43 C 0.8389(4) 0.7063(3) 0.7245(3) 0.0522(12) Uani 1 1 d . . . .
H43A H 0.7996 0.7320 0.7512 0.078 Uiso 1 1 calc GR . . .
H43B H 0.8675 0.7420 0.6973 0.078 Uiso 1 1 calc GR . . .
H43C H 0.8834 0.6797 0.7602 0.078 Uiso 1 1 calc GR . . .
C44 C 0.8477(4) 0.6190(3) 0.6223(3) 0.0501(12) Uani 1 1 d . . . .
H44A H 0.8960 0.5935 0.6551 0.075 Uiso 1 1 calc GR . . .
H44B H 0.8711 0.6584 0.5957 0.075 Uiso 1 1 calc GR . . .
H44C H 0.8153 0.5840 0.5863 0.075 Uiso 1 1 calc GR . . .
C45 C 0.4921(3) 0.5596(3) 0.9777(3) 0.0414(10) Uani 1 1 d . . . .
H45A H 0.4866 0.6043 0.9464 0.050 Uiso 1 1 calc R . . .
H45B H 0.5505 0.5606 1.0112 0.050 Uiso 1 1 calc R . . .
C46 C 0.4225(3) 0.5620(2) 1.0250(2) 0.0377(9) Uani 1 1 d . . . .
C47 C 0.3173(3) 0.4936(2) 1.0805(3) 0.0378(9) Uani 1 1 d . . . .
H47 H 0.2942 0.5444 1.0846 0.045 Uiso 1 1 calc R . . .
C48 C 0.2416(3) 0.4470(3) 1.0411(3) 0.0438(10) Uani 1 1 d . . . .
H48A H 0.2635 0.3986 1.0285 0.053 Uiso 1 1 calc R . . .
H48B H 0.2127 0.4713 0.9941 0.053 Uiso 1 1 calc R . . .
C49 C 0.1763(4) 0.4367(3) 1.0911(3) 0.0557(13) Uani 1 1 d . . . .
H49A H 0.1250 0.4088 1.0643 0.067 Uiso 1 1 calc R . . .
H49B H 0.1559 0.4851 1.1053 0.067 Uiso 1 1 calc R . . .
C50 C 0.2206(5) 0.3950(4) 1.1602(4) 0.0687(17) Uani 1 1 d . . . .
H50A H 0.1801 0.3902 1.1950 0.082 Uiso 1 1 calc R . . .
H50B H 0.2367 0.3451 1.1463 0.082 Uiso 1 1 calc R . . .
C51 C 0.3570(3) 0.4675(3) 1.1604(3) 0.0442(10) Uani 1 1 d . . . .
C52 C 0.3225(6) 0.4582(5) 1.3244(4) 0.080(2) Uani 1 1 d . . . .
H52A H 0.3382 0.5082 1.3105 0.096 Uiso 1 1 calc R . . .
H52B H 0.3608 0.4453 1.3727 0.096 Uiso 1 1 calc R . . .
C53 C 0.2257(3) 0.4565(4) 1.3319(4) 0.1146(14) Uani 1 1 d . . . .
C58 C 0.2008(4) 0.4049(4) 1.3794(3) 0.1146(14) Uani 1 1 d G . . .
H58 H 0.2435 0.3736 1.4082 0.138 Uiso 1 1 calc R . . .
C57 C 0.1136(4) 0.3991(4) 1.3849(3) 0.1146(14) Uani 1 1 d G . . .
H57 H 0.0966 0.3638 1.4175 0.138 Uiso 1 1 calc R . . .
C56 C 0.0512(3) 0.4448(4) 1.3428(4) 0.1146(14) Uani 1 1 d G . . .
H56 H -0.0084 0.4409 1.3466 0.138 Uiso 1 1 calc R . . .
C55 C 0.0760(4) 0.4964(4) 1.2952(4) 0.1146(14) Uani 1 1 d G . . .
H55 H 0.0334 0.5277 1.2665 0.138 Uiso 1 1 calc R . . .
C54 C 0.1633(4) 0.5022(4) 1.2897(4) 0.1146(14) Uani 1 1 d G . . .
H54 H 0.1802 0.5375 1.2572 0.138 Uiso 1 1 calc R . . .
C59 C 0.5247(3) 0.2933(2) 0.9364(2) 0.0309(8) Uani 1 1 d . . . .
H59A H 0.5890 0.2942 0.9409 0.037 Uiso 1 1 calc R . . .
H59B H 0.5050 0.2417 0.9291 0.037 Uiso 1 1 calc R . . .
C60 C 0.5021(3) 0.3230(2) 1.0083(2) 0.0309(8) Uani 1 1 d . . . .
C61 C 0.5608(3) 0.3406(2) 1.1415(2) 0.0375(9) Uani 1 1 d . . . .
H61 H 0.5160 0.3805 1.1366 0.045 Uiso 1 1 calc R . . .
C62 C 0.5305(3) 0.2784(3) 1.1848(3) 0.0464(10) Uani 1 1 d . . . .
H62A H 0.5673 0.2345 1.1825 0.056 Uiso 1 1 calc R . . .
H62B H 0.4692 0.2657 1.1623 0.056 Uiso 1 1 calc R . . .
C63 C 0.5373(4) 0.3015(3) 1.2655(3) 0.0512(12) Uani 1 1 d . . . .
H63A H 0.5016 0.3461 1.2675 0.061 Uiso 1 1 calc R . . .
H63B H 0.5143 0.2620 1.2931 0.061 Uiso 1 1 calc R . . .
C64 C 0.6312(4) 0.3170(3) 1.3011(3) 0.0523(12) Uani 1 1 d . . . .
H64A H 0.6341 0.3405 1.3502 0.063 Uiso 1 1 calc R . . .
H64B H 0.6642 0.2702 1.3092 0.063 Uiso 1 1 calc R . . .
C65 C 0.6488(3) 0.3737(2) 1.1797(2) 0.0393(9) Uani 1 1 d . . . .
C66 C 0.7594(4) 0.4667(3) 1.2987(3) 0.0546(13) Uani 1 1 d . . . .
H66A H 0.7447 0.4902 1.2490 0.065 Uiso 1 1 calc R . . .
H66B H 0.8198 0.4812 1.3222 0.065 Uiso 1 1 calc R . . .
C67 C 0.6979(3) 0.4947(2) 1.3456(2) 0.0700(7) Uani 1 1 d . . . .
C68 C 0.6142(3) 0.5166(2) 1.31104(17) 0.0700(7) Uani 1 1 d G . . .
H68 H 0.5962 0.5133 1.2584 0.084 Uiso 1 1 calc R . . .
C69 C 0.5568(2) 0.5434(2) 1.3535(2) 0.0700(7) Uani 1 1 d G . . .
H69 H 0.4996 0.5584 1.3299 0.084 Uiso 1 1 calc R . . .
C70 C 0.5831(3) 0.5483(2) 1.4305(2) 0.0700(7) Uani 1 1 d G . . .
H70 H 0.5439 0.5666 1.4595 0.084 Uiso 1 1 calc R . . .
C71 C 0.6669(3) 0.5263(2) 1.46507(17) 0.0700(7) Uani 1 1 d G . . .
H71 H 0.6849 0.5296 1.5177 0.084 Uiso 1 1 calc R . . .
C72 C 0.7243(2) 0.4995(2) 1.4226(2) 0.0700(7) Uani 1 1 d G . . .
H72 H 0.7815 0.4845 1.4462 0.084 Uiso 1 1 calc R . . .
C73 C 0.7076(3) 0.1989(2) 0.8495(3) 0.0405(10) Uani 1 1 d . . . .
H73A H 0.6729 0.1681 0.8096 0.049 Uiso 1 1 calc R . . .
H73B H 0.6923 0.1840 0.8972 0.049 Uiso 1 1 calc R . . .
C74 C 0.8038(3) 0.1840(2) 0.8536(3) 0.0380(9) Uani 1 1 d . . . .
C75 C 0.9500(3) 0.2393(2) 0.8715(2) 0.0366(9) Uani 1 1 d . . . .
H75 H 0.9636 0.1923 0.8481 0.044 Uiso 1 1 calc R . . .
C76 C 0.9789(3) 0.3019(3) 0.8275(3) 0.0428(10) Uani 1 1 d . . . .
H76A H 0.9549 0.2944 0.7737 0.051 Uiso 1 1 calc R . . .
H76B H 0.9553 0.3488 0.8425 0.051 Uiso 1 1 calc R . . .
C77 C 1.0774(3) 0.3068(3) 0.8404(3) 0.0458(10) Uani 1 1 d . . . .
H77A H 1.1012 0.2608 0.8237 0.055 Uiso 1 1 calc R . . .
H77B H 1.0944 0.3478 0.8109 0.055 Uiso 1 1 calc R . . .
C78 C 1.1151(3) 0.3190(3) 0.9215(3) 0.0460(10) Uani 1 1 d . . . .
H78A H 1.1795 0.3144 0.9307 0.055 Uiso 1 1 calc R . . .
H78B H 1.1007 0.3693 0.9358 0.055 Uiso 1 1 calc R . . .
C79 C 0.9979(3) 0.2380(2) 0.9539(3) 0.0383(9) Uani 1 1 d . . . .
C80 C 1.1599(3) 0.1912(3) 1.0607(3) 0.0485(11) Uani 1 1 d . . . .
H80A H 1.1112 0.1587 1.0672 0.058 Uiso 1 1 calc R . . .
H80B H 1.2023 0.1934 1.1089 0.058 Uiso 1 1 calc R . . .
C81 C 1.20437(19) 0.15891(16) 1.00234(16) 0.0412(10) Uani 1 1 d . . . .
C86 C 1.27906(19) 0.19211(16) 0.98731(18) 0.0491(11) Uani 1 1 d G . . .
H86 H 1.3038 0.2334 1.0156 0.059 Uiso 1 1 calc R . . .
C85 C 1.31755(19) 0.16484(19) 0.9309(2) 0.0560(13) Uani 1 1 d G . . .
H85 H 1.3686 0.1875 0.9206 0.067 Uiso 1 1 calc R . . .
C84 C 1.2814(2) 0.1044(2) 0.88944(18) 0.0592(14) Uani 1 1 d G . . .
H84 H 1.3077 0.0858 0.8509 0.071 Uiso 1 1 calc R . . .
C83 C 1.2067(2) 0.07120(17) 0.90448(18) 0.0577(13) Uani 1 1 d G . . .
H83 H 1.1819 0.0299 0.8762 0.069 Uiso 1 1 calc R . . .
C82 C 1.16818(18) 0.09846(17) 0.96093(18) 0.0473(11) Uani 1 1 d G . . .
H82 H 1.1171 0.0758 0.9712 0.057 Uiso 1 1 calc R . . .
C87 C 0.6984(3) 0.4513(2) 0.9314(2) 0.0359(9) Uani 1 1 d . . . .
H87A H 0.6521 0.4413 0.9599 0.043 Uiso 1 1 calc R . . .
H87B H 0.7161 0.5033 0.9396 0.043 Uiso 1 1 calc R . . .
C88 C 0.7766(3) 0.4024(2) 0.9606(2) 0.0374(9) Uani 1 1 d . . . .
C89 C 0.8465(3) 0.3299(3) 1.0704(3) 0.0468(11) Uani 1 1 d . . . .
H89 H 0.8771 0.3075 1.0330 0.056 Uiso 1 1 calc R . . .
C90 C 0.9155(3) 0.3677(3) 1.1296(3) 0.0487(11) Uani 1 1 d . . . .
H90A H 0.9513 0.4012 1.1056 0.058 Uiso 1 1 calc R . . .
H90B H 0.8868 0.3970 1.1634 0.058 Uiso 1 1 calc R . . .
C91 C 0.9732(3) 0.3085(3) 1.1736(3) 0.0502(11) Uani 1 1 d . . . .
H91A H 0.9994 0.2779 1.1392 0.060 Uiso 1 1 calc R . . .
H91B H 1.0213 0.3317 1.2098 0.060 Uiso 1 1 calc R . . .
C92 C 0.9190(4) 0.2610(3) 1.2142(3) 0.0524(12) Uani 1 1 d . . . .
H92A H 0.9539 0.2178 1.2357 0.063 Uiso 1 1 calc R . . .
H92B H 0.9031 0.2892 1.2556 0.063 Uiso 1 1 calc R . . .
C93 C 0.7981(3) 0.2688(3) 1.1018(3) 0.0498(12) Uani 1 1 d . . . .
C94 C 0.7780(4) 0.1176(3) 1.1635(6) 0.088(3) Uani 1 1 d . . . .
H94A H 0.7442 0.1248 1.1121 0.105 Uiso 1 1 calc R . . .
H94B H 0.7426 0.0864 1.1902 0.105 Uiso 1 1 calc R . . .
C95 C 0.8610(3) 0.0783(2) 1.1601(3) 0.0876(10) Uani 1 1 d . . . .
C96 C 0.8926(3) 0.0831(2) 1.0947(3) 0.0876(10) Uani 1 1 d G . . .
H96 H 0.8608 0.1099 1.0534 0.105 Uiso 1 1 calc R . . .
C97 C 0.9706(3) 0.0486(3) 1.0896(3) 0.0876(10) Uani 1 1 d G . . .
H97 H 0.9922 0.0519 1.0448 0.105 Uiso 1 1 calc R . . .
C98 C 1.0170(2) 0.0094(2) 1.1499(3) 0.0876(10) Uani 1 1 d G . . .
H98 H 1.0704 -0.0141 1.1465 0.105 Uiso 1 1 calc R . . .
C99 C 0.9854(3) 0.0046(2) 1.2154(3) 0.0876(10) Uani 1 1 d G . . .
H99 H 1.0172 -0.0222 1.2567 0.105 Uiso 1 1 calc R . . .
C100 C 0.9074(3) 0.0391(3) 1.2205(3) 0.0876(10) Uani 1 1 d G . . .
H100 H 0.8858 0.0358 1.2652 0.105 Uiso 1 1 calc R . . .
N1 N 0.3846(2) 0.49869(19) 1.0370(2) 0.0355(7) Uani 1 1 d . . . .
H1 H 0.4012 0.4583 1.0175 0.043 Uiso 1 1 calc R . . .
N2 N 0.2985(3) 0.4347(3) 1.1959(3) 0.0562(11) Uani 1 1 d . . . .
N3 N 0.5684(2) 0.3191(2) 1.06666(19) 0.0393(8) Uani 1 1 d . . . .
H3A H 0.6192 0.3029 1.0597 0.047 Uiso 1 1 calc R . . .
N4 N 0.6708(3) 0.3650(2) 1.2539(2) 0.0434(9) Uani 1 1 d . . . .
N5 N 0.8564(2) 0.2421(2) 0.8668(2) 0.0362(7) Uani 1 1 d . . . .
H5A H 0.8328 0.2849 0.8732 0.043 Uiso 1 1 calc R . . .
N6 N 1.0795(2) 0.2653(2) 0.9666(2) 0.0417(8) Uani 1 1 d . . . .
N7 N 0.7809(3) 0.3804(3) 1.0310(2) 0.0551(11) Uani 1 1 d . . . .
H7 H 0.7415 0.3975 1.0548 0.066 Uiso 1 1 calc R . . .
N8 N 0.8400(3) 0.2364(2) 1.1639(3) 0.0495(10) Uani 1 1 d . . . .
O1 O 0.48724(19) 0.49662(15) 0.93032(16) 0.0330(6) Uani 1 1 d . . . .
O2 O 0.48443(17) 0.33568(14) 0.87329(14) 0.0271(5) Uani 1 1 d . . . .
O3 O 0.68323(17) 0.27470(15) 0.83513(15) 0.0298(5) Uani 1 1 d . . . .
O4 O 0.66371(18) 0.43972(15) 0.85381(15) 0.0314(6) Uani 1 1 d . . . .
O5 O 0.4064(3) 0.62156(18) 1.0502(2) 0.0525(9) Uani 1 1 d . . . .
O6 O 0.4317(3) 0.4805(3) 1.1904(2) 0.0613(10) Uani 1 1 d . . . .
O7 O 0.3352(3) 0.4057(3) 1.2672(2) 0.0737(13) Uani 1 1 d . . . .
O8 O 0.42906(19) 0.34652(16) 1.01164(16) 0.0353(6) Uani 1 1 d . . . .
O9 O 0.6943(3) 0.4086(2) 1.14541(19) 0.0552(9) Uani 1 1 d . . . .
O10 O 0.7560(2) 0.3873(2) 1.2892(2) 0.0546(9) Uani 1 1 d . . . .
O11 O 0.8285(2) 0.12075(19) 0.8449(2) 0.0534(9) Uani 1 1 d . . . .
O12 O 0.9659(2) 0.2080(2) 1.0016(2) 0.0529(9) Uani 1 1 d . . . .
O13 O 1.1261(2) 0.2642(2) 1.04108(19) 0.0517(8) Uani 1 1 d . . . .
O14 O 0.8321(2) 0.38669(18) 0.92395(18) 0.0408(7) Uani 1 1 d . . . .
O15 O 0.7249(3) 0.2490(2) 1.0695(4) 0.0890(18) Uani 1 1 d . . . .
O16 O 0.7912(3) 0.1894(2) 1.2007(4) 0.0857(16) Uani 1 1 d . . . .
C1B C 0.269(2) 0.6549(19) 0.3595(19) 0.082(4) Uiso 0.25 1 d . P . .
H1BA H 0.2503 0.6173 0.3215 0.124 Uiso 0.25 1 calc GR P . .
H1BB H 0.2895 0.6313 0.4081 0.124 Uiso 0.25 1 calc GR P . .
H1BC H 0.3175 0.6833 0.3465 0.124 Uiso 0.25 1 calc GR P . .
O2C O 0.1931(14) 0.7062(12) 0.3634(12) 0.082(4) Uiso 0.25 1 d . P . .
H2C H 0.1469 0.6891 0.3372 0.124 Uiso 0.25 1 calc R P . .
C1A C 0.950(2) 0.4305(19) 0.5668(18) 0.155(10) Uiso 0.5 1 d . P . .
H1AA H 0.9402 0.4814 0.5496 0.233 Uiso 0.25 1 calc R P A 1
H1AB H 1.0092 0.4258 0.5972 0.233 Uiso 0.25 1 calc R P A 1
H1AC H 0.9070 0.4172 0.5966 0.233 Uiso 0.25 1 calc R P A 1
H1AD H 0.9151 0.4060 0.5231 0.233 Uiso 0.25 1 calc R P A 2
H1AE H 0.9111 0.4512 0.5972 0.233 Uiso 0.25 1 calc R P A 2
H1AF H 0.9897 0.3950 0.5964 0.233 Uiso 0.25 1 calc R P A 2
O2A O 0.941(3) 0.381(3) 0.502(2) 0.163(14) Uiso 0.25 1 d . P B 1
H2A H 0.9442 0.3374 0.5166 0.245 Uiso 0.25 1 calc R P B 1
O3B O 1.002(2) 0.491(2) 0.542(2) 0.143(11) Uiso 0.25 1 d . P B 2
H3B H 1.0219 0.4766 0.5049 0.214 Uiso 0.25 1 calc R P B 2
O2D O 0.080(3) 0.721(3) 0.570(2) 0.171(14) Uiso 0.25 1 d . P C 3

loop_
_atom_site_aniso_label
_atom_site_aniso_U_11
_atom_site_aniso_U_22
_atom_site_aniso_U_33
_atom_site_aniso_U_23
_atom_site_aniso_U_13
_atom_site_aniso_U_12
C1 0.037(2) 0.0230(17) 0.045(2) -0.0043(15) 0.0134(17) -0.0046(15)
C2 0.037(2) 0.0226(17) 0.041(2) -0.0042(15) 0.0154(16) 0.0021(15)
C3 0.042(2) 0.0238(18) 0.044(2) 0.0035(16) 0.0160(18) 0.0000(16)
C4 0.037(2) 0.0266(18) 0.040(2) 0.0012(15) 0.0138(17) 0.0046(15)
C5 0.0303(19) 0.0261(18) 0.040(2) 0.0011(15) 0.0104(15) 0.0010(14)
C6 0.0327(19) 0.0225(17) 0.038(2) -0.0011(14) 0.0165(15) 0.0050(14)
C7 0.0362(19) 0.0223(17) 0.0335(19) -0.0007(14) 0.0127(15) 0.0035(14)
C8 0.052(3) 0.040(2) 0.043(2) 0.0037(19) 0.015(2) -0.002(2)
C9 0.063(3) 0.043(3) 0.051(3) 0.012(2) 0.008(2) 0.003(2)
C10 0.075(4) 0.065(4) 0.048(3) -0.003(3) 0.031(3) -0.006(3)
C11 0.072(3) 0.061(3) 0.039(3) -0.004(2) 0.009(2) -0.019(3)
C12 0.0276(18) 0.0282(18) 0.038(2) -0.0013(15) 0.0130(15) 0.0021(14)
C13 0.0283(17) 0.0235(16) 0.0302(17) 0.0023(13) 0.0106(14) -0.0025(13)
C14 0.0234(16) 0.0342(19) 0.0349(19) 0.0026(15) 0.0069(14) 0.0015(14)
C15 0.0293(18) 0.039(2) 0.0300(18) -0.0011(15) 0.0076(14) -0.0049(15)
C16 0.035(2) 0.0319(19) 0.0296(18) -0.0045(15) 0.0089(15) -0.0039(15)
C17 0.0308(18) 0.0264(17) 0.0275(17) 0.0014(13) 0.0105(14) -0.0007(14)
C18 0.0268(17) 0.0248(17) 0.0250(16) 0.0006(13) 0.0066(13) -0.0027(13)
C19 0.034(2) 0.057(3) 0.037(2) -0.012(2) -0.0004(17) -0.0037(19)
C20 0.044(3) 0.118(6) 0.041(3) -0.025(3) 0.001(2) -0.005(3)
C21 0.040(2) 0.055(3) 0.068(3) -0.017(3) 0.003(2) -0.010(2)
C22 0.046(3) 0.080(4) 0.052(3) -0.004(3) -0.011(2) 0.007(3)
C23 0.0300(18) 0.0226(16) 0.0311(18) -0.0011(13) 0.0101(14) -0.0004(13)
C24 0.0309(18) 0.0232(16) 0.0305(18) -0.0026(13) 0.0111(14) 0.0024(13)
C25 0.0351(19) 0.0294(18) 0.0311(19) -0.0072(15) 0.0110(15) -0.0039(15)
C26 0.041(2) 0.034(2) 0.0296(18) -0.0046(15) 0.0137(15) -0.0005(16)
C27 0.040(2) 0.0265(18) 0.0318(18) 0.0018(14) 0.0149(15) 0.0011(15)
C28 0.0304(18) 0.0251(17) 0.0364(19) -0.0013(14) 0.0129(15) 0.0008(14)
C29 0.0291(18) 0.0268(17) 0.0289(17) 0.0003(14) 0.0099(14) 0.0030(14)
C30 0.050(2) 0.041(2) 0.0277(18) -0.0042(17) 0.0084(17) -0.0035(19)
C31 0.077(4) 0.080(4) 0.032(2) 0.013(2) 0.013(2) -0.016(3)
C32 0.096(5) 0.063(4) 0.036(3) -0.017(2) 0.007(3) 0.013(3)
C33 0.054(3) 0.058(3) 0.035(2) 0.000(2) -0.002(2) -0.002(2)
C34 0.0300(18) 0.0270(18) 0.037(2) 0.0018(15) 0.0133(15) 0.0003(14)
C35 0.0257(17) 0.0257(17) 0.0328(18) -0.0005(14) 0.0049(14) -0.0023(13)
C36 0.0277(18) 0.0336(19) 0.0340(19) 0.0043(15) 0.0077(15) -0.0013(15)
C37 0.0284(18) 0.0302(19) 0.035(2) 0.0060(15) 0.0031(15) -0.0021(14)
C38 0.035(2) 0.0225(17) 0.041(2) 0.0020(15) 0.0055(16) -0.0025(14)
C39 0.0335(19) 0.0266(18) 0.038(2) -0.0014(15) 0.0082(16) -0.0041(15)
C40 0.0288(17) 0.0250(17) 0.0337(19) 0.0025(14) 0.0073(14) -0.0045(14)
C41 0.039(2) 0.032(2) 0.036(2) 0.0104(16) 0.0058(16) -0.0033(16)
C42 0.055(3) 0.042(2) 0.044(2) 0.015(2) 0.006(2) 0.004(2)
C43 0.059(3) 0.047(3) 0.050(3) 0.006(2) 0.009(2) -0.025(2)
C44 0.060(3) 0.041(2) 0.056(3) 0.016(2) 0.028(2) -0.001(2)
C45 0.048(2) 0.036(2) 0.045(2) -0.0163(19) 0.021(2) -0.0107(19)
C46 0.044(2) 0.033(2) 0.039(2) -0.0073(17) 0.0150(17) -0.0053(17)
C47 0.041(2) 0.030(2) 0.047(2) -0.0078(17) 0.0222(18) -0.0043(17)
C48 0.044(2) 0.037(2) 0.056(3) -0.0085(19) 0.022(2) -0.0061(18)
C49 0.053(3) 0.052(3) 0.070(3) -0.015(3) 0.030(3) -0.017(2)
C50 0.076(4) 0.059(3) 0.080(4) -0.002(3) 0.037(3) -0.023(3)
C51 0.053(3) 0.040(2) 0.044(2) -0.0030(19) 0.021(2) 0.001(2)
C52 0.108(6) 0.089(5) 0.050(3) 0.016(3) 0.033(3) 0.007(4)
C53 0.116(3) 0.145(4) 0.091(3) 0.010(2) 0.040(2) 0.038(3)
C58 0.116(3) 0.145(4) 0.091(3) 0.010(2) 0.040(2) 0.038(3)
C57 0.116(3) 0.145(4) 0.091(3) 0.010(2) 0.040(2) 0.038(3)
C56 0.116(3) 0.145(4) 0.091(3) 0.010(2) 0.040(2) 0.038(3)
C55 0.116(3) 0.145(4) 0.091(3) 0.010(2) 0.040(2) 0.038(3)
C54 0.116(3) 0.145(4) 0.091(3) 0.010(2) 0.040(2) 0.038(3)
C59 0.0318(18) 0.0291(18) 0.0308(18) -0.0027(14) 0.0047(14) 0.0007(14)
C60 0.038(2) 0.0221(17) 0.0313(18) -0.0010(14) 0.0050(15) -0.0046(15)
C61 0.046(2) 0.038(2) 0.0284(18) -0.0041(16) 0.0079(16) -0.0003(18)
C62 0.053(3) 0.038(2) 0.048(3) 0.0017(19) 0.009(2) -0.009(2)
C63 0.061(3) 0.053(3) 0.041(2) 0.008(2) 0.014(2) -0.013(2)
C64 0.066(3) 0.054(3) 0.035(2) 0.008(2) 0.006(2) -0.010(2)
C65 0.049(2) 0.036(2) 0.035(2) -0.0034(17) 0.0143(18) -0.0025(18)
C66 0.059(3) 0.054(3) 0.050(3) -0.012(2) 0.010(2) -0.022(2)
C67 0.0920(18) 0.0557(14) 0.0708(16) -0.0099(12) 0.0369(14) -0.0245(14)
C68 0.0920(18) 0.0557(14) 0.0708(16) -0.0099(12) 0.0369(14) -0.0245(14)
C69 0.0920(18) 0.0557(14) 0.0708(16) -0.0099(12) 0.0369(14) -0.0245(14)
C70 0.0920(18) 0.0557(14) 0.0708(16) -0.0099(12) 0.0369(14) -0.0245(14)
C71 0.0920(18) 0.0557(14) 0.0708(16) -0.0099(12) 0.0369(14) -0.0245(14)
C72 0.0920(18) 0.0557(14) 0.0708(16) -0.0099(12) 0.0369(14) -0.0245(14)
C73 0.031(2) 0.034(2) 0.056(3) 0.0177(19) 0.0101(18) 0.0015(16)
C74 0.034(2) 0.033(2) 0.048(2) 0.0095(18) 0.0135(17) 0.0026(16)
C75 0.0265(18) 0.039(2) 0.045(2) 0.0004(18) 0.0093(16) 0.0052(16)
C76 0.033(2) 0.052(3) 0.044(2) 0.004(2) 0.0100(17) 0.0014(19)
C77 0.037(2) 0.051(3) 0.054(3) 0.004(2) 0.0193(19) 0.0010(19)
C78 0.040(2) 0.039(2) 0.059(3) 0.002(2) 0.009(2) -0.0017(19)
C79 0.034(2) 0.035(2) 0.048(2) 0.0041(18) 0.0147(18) 0.0102(17)
C80 0.044(2) 0.054(3) 0.044(2) 0.005(2) 0.0018(19) 0.009(2)
C81 0.036(2) 0.040(2) 0.045(2) 0.0109(19) 0.0023(18) 0.0037(17)
C86 0.041(2) 0.043(3) 0.061(3) 0.007(2) 0.003(2) -0.002(2)
C85 0.048(3) 0.057(3) 0.067(3) 0.022(3) 0.020(2) 0.007(2)
C84 0.063(3) 0.064(4) 0.053(3) 0.012(3) 0.020(3) 0.011(3)
C83 0.071(4) 0.047(3) 0.055(3) -0.002(2) 0.011(3) 0.000(3)
C82 0.047(3) 0.042(2) 0.052(3) 0.010(2) 0.008(2) -0.005(2)
C87 0.045(2) 0.032(2) 0.034(2) 0.0016(16) 0.0143(17) 0.0011(16)
C88 0.042(2) 0.033(2) 0.039(2) -0.0024(16) 0.0124(17) 0.0002(17)
C89 0.049(3) 0.050(3) 0.043(2) 0.004(2) 0.013(2) 0.017(2)
C90 0.048(3) 0.041(2) 0.058(3) 0.011(2) 0.014(2) 0.001(2)
C91 0.039(2) 0.046(3) 0.062(3) 0.005(2) 0.002(2) 0.000(2)
C92 0.059(3) 0.049(3) 0.050(3) 0.009(2) 0.011(2) 0.006(2)
C93 0.036(2) 0.035(2) 0.076(3) -0.006(2) 0.007(2) 0.0093(18)
C94 0.056(4) 0.039(3) 0.172(8) 0.015(4) 0.032(4) -0.009(3)
C95 0.0709(18) 0.0485(14) 0.139(3) -0.0102(17) 0.0122(18) -0.0108(12)
C96 0.0709(18) 0.0485(14) 0.139(3) -0.0102(17) 0.0122(18) -0.0108(12)
C97 0.0709(18) 0.0485(14) 0.139(3) -0.0102(17) 0.0122(18) -0.0108(12)
C98 0.0709(18) 0.0485(14) 0.139(3) -0.0102(17) 0.0122(18) -0.0108(12)
C99 0.0709(18) 0.0485(14) 0.139(3) -0.0102(17) 0.0122(18) -0.0108(12)
C100 0.0709(18) 0.0485(14) 0.139(3) -0.0102(17) 0.0122(18) -0.0108(12)
N1 0.0447(19) 0.0275(16) 0.0390(18) -0.0074(14) 0.0199(15) -0.0026(14)
N2 0.069(3) 0.056(3) 0.050(2) 0.006(2) 0.027(2) -0.002(2)
N3 0.0398(19) 0.045(2) 0.0325(17) -0.0077(15) 0.0067(14) 0.0046(16)
N4 0.048(2) 0.044(2) 0.0361(19) -0.0061(16) 0.0038(15) -0.0116(17)
N5 0.0277(16) 0.0344(17) 0.049(2) 0.0036(15) 0.0134(14) 0.0041(13)
N6 0.0393(19) 0.040(2) 0.043(2) 0.0003(16) 0.0015(15) 0.0042(15)
N7 0.062(3) 0.065(3) 0.041(2) 0.0087(19) 0.0183(19) 0.029(2)
N8 0.042(2) 0.038(2) 0.073(3) 0.0101(19) 0.022(2) -0.0020(17)
O1 0.0398(15) 0.0285(13) 0.0326(14) -0.0075(11) 0.0118(11) -0.0027(11)
O2 0.0280(12) 0.0233(12) 0.0291(12) -0.0006(10) 0.0036(10) -0.0022(10)
O3 0.0279(13) 0.0269(13) 0.0347(14) 0.0063(10) 0.0071(10) 0.0000(10)
O4 0.0368(14) 0.0269(13) 0.0327(14) 0.0016(10) 0.0123(11) -0.0050(11)
O5 0.069(2) 0.0347(17) 0.065(2) -0.0186(16) 0.0393(19) -0.0134(16)
O6 0.051(2) 0.091(3) 0.0437(19) -0.0009(19) 0.0143(16) 0.000(2)
O7 0.094(3) 0.076(3) 0.059(2) 0.018(2) 0.033(2) 0.015(2)
O8 0.0380(15) 0.0328(14) 0.0376(14) -0.0001(12) 0.0134(12) 0.0020(12)
O9 0.068(2) 0.064(2) 0.0389(17) -0.0110(16) 0.0223(16) -0.0233(19)
O10 0.0474(19) 0.055(2) 0.055(2) -0.0088(17) -0.0034(16) -0.0083(16)
O11 0.0401(18) 0.0362(17) 0.084(3) 0.0092(17) 0.0125(17) 0.0077(14)
O12 0.0452(18) 0.067(2) 0.0507(19) 0.0136(17) 0.0202(15) 0.0142(17)
O13 0.054(2) 0.050(2) 0.0442(18) -0.0041(15) -0.0045(15) 0.0086(16)
O14 0.0340(15) 0.0470(17) 0.0430(17) -0.0032(13) 0.0115(13) -0.0023(13)
O15 0.041(2) 0.043(2) 0.167(5) -0.013(3) -0.017(3) 0.0099(17)
O16 0.081(3) 0.048(2) 0.149(5) 0.021(3) 0.072(3) -0.004(2)

loop_
_atom_type_symbol
_atom_type_description
_atom_type_scat_dispersion_real
_atom_type_scat_dispersion_imag
_atom_type_scat_source
C C 0.0033 0.0016 'International Tables Vol C Tables 4.2.6.8 and 6.1.1.4'
H H 0.0000 0.0000 'International Tables Vol C Tables 4.2.6.8 and 6.1.1.4'
N N 0.0061 0.0033 'International Tables Vol C Tables 4.2.6.8 and 6.1.1.4'
O O 0.0106 0.0060 'International Tables Vol C Tables 4.2.6.8 and 6.1.1.4'

loop_
_geom_angle_atom_site_label_1
_geom_angle_atom_site_label_2
_geom_angle_atom_site_label_3
_geom_angle
H1A C1 H1B 108.2
C2 C1 H1A 109.6
C2 C1 H1B 109.6
C39 C1 H1A 109.6
C39 C1 H1B 109.6
C39 C1 C2 110.1(3)
C3 C2 C1 118.7(4)
C3 C2 C7 118.1(4)
C7 C2 C1 123.0(4)
C2 C3 H3 118.5
C4 C3 C2 123.0(4)
C4 C3 H3 118.5
C3 C4 C8 120.9(4)
C5 C4 C3 116.6(4)
C5 C4 C8 122.5(4)
C4 C5 H5 118.6
C4 C5 C6 122.9(4)
C6 C5 H5 118.6
C5 C6 C12 117.4(4)
C7 C6 C5 118.8(4)
C7 C6 C12 123.7(4)
C6 C7 C2 120.5(4)
C6 C7 O1 119.5(3)
O1 C7 C2 119.9(4)
C4 C8 C9 108.7(4)
C4 C8 C10 110.1(4)
C4 C8 C11 112.6(4)
C9 C8 C10 108.7(4)
C11 C8 C9 108.0(5)
C11 C8 C10 108.7(4)
C8 C9 H9A 109.5
C8 C9 H9B 109.5
C8 C9 H9C 109.5
H9A C9 H9B 109.5
H9A C9 H9C 109.5
H9B C9 H9C 109.5
C8 C10 H10A 109.5
C8 C10 H10B 109.5
C8 C10 H10C 109.5
H10A C10 H10B 109.5
H10A C10 H10C 109.5
H10B C10 H10C 109.5
C8 C11 H11A 109.5
C8 C11 H11B 109.5
C8 C11 H11C 109.5
H11A C11 H11B 109.5
H11A C11 H11C 109.5
H11B C11 H11C 109.5
C6 C12 H12A 110.0
C6 C12 H12B 110.0
H12A C12 H12B 108.3
C13 C12 C6 108.6(3)
C13 C12 H12A 110.0
C13 C12 H12B 110.0
C14 C13 C12 121.4(3)
C18 C13 C12 119.7(3)
C18 C13 C14 118.6(3)
C13 C14 H14 118.9
C15 C14 C13 122.2(4)
C15 C14 H14 118.9
C14 C15 C16 117.2(3)
C14 C15 C19 122.7(4)
C16 C15 C19 120.0(4)
C15 C16 H16 118.7
C17 C16 C15 122.6(4)
C17 C16 H16 118.7
C16 C17 C18 118.1(3)
C16 C17 C23 119.8(3)
C18 C17 C23 121.7(3)
C13 C18 C17 121.2(3)
O2 C18 C13 116.8(3)
O2 C18 C17 121.6(3)
C20 C19 C15 109.9(4)
C20 C19 C21 109.8(5)
C20 C19 C22 107.3(5)
C21 C19 C15 108.8(4)
C22 C19 C15 111.8(4)
C22 C19 C21 109.3(4)
C19 C20 H20A 109.5
C19 C20 H20B 109.5
C19 C20 H20C 109.5
H20A C20 H20B 109.5
H20A C20 H20C 109.5
H20B C20 H20C 109.5
C19 C21 H21A 109.5
C19 C21 H21B 109.5
C19 C21 H21C 109.5
H21A C21 H21B 109.5
H21A C21 H21C 109.5
H21B C21 H21C 109.5
C19 C22 H22A 109.5
C19 C22 H22B 109.5
C19 C22 H22C 109.5
H22A C22 H22B 109.5
H22A C22 H22C 109.5
H22B C22 H22C 109.5
C17 C23 H23A 109.9
C17 C23 H23B 109.9
C17 C23 C24 108.8(3)
H23A C23 H23B 108.3
C24 C23 H23A 109.9
C24 C23 H23B 109.9
C25 C24 C23 118.6(3)
C25 C24 C29 118.6(3)
C29 C24 C23 122.8(3)
C24 C25 H25 118.8
C24 C25 C26 122.5(4)
C26 C25 H25 118.8
C25 C26 C30 119.4(4)
C27 C26 C25 116.9(4)
C27 C26 C30 123.7(4)
C26 C27 H27 118.5
C28 C27 C26 123.0(4)
C28 C27 H27 118.5
C27 C28 C29 117.9(4)
C27 C28 C34 118.8(3)
C29 C28 C34 123.3(3)
C24 C29 C28 120.5(3)
O3 C29 C24 120.2(3)
O3 C29 C28 119.3(3)
C31 C30 C26 112.2(4)
C31 C30 C32 110.0(5)
C31 C30 C33 108.1(4)
C32 C30 C26 108.7(4)
C32 C30 C33 107.6(4)
C33 C30 C26 110.2(4)
C30 C31 H31A 109.5
C30 C31 H31B 109.5
C30 C31 H31C 109.5
H31A C31 H31B 109.5
H31A C31 H31C 109.5
H31B C31 H31C 109.5
C30 C32 H32A 109.5
C30 C32 H32B 109.5
C30 C32 H32C 109.5
H32A C32 H32B 109.5
H32A C32 H32C 109.5
H32B C32 H32C 109.5
C30 C33 H33A 109.5
C30 C33 H33B 109.5
C30 C33 H33C 109.5
H33A C33 H33B 109.5
H33A C33 H33C 109.5
H33B C33 H33C 109.5
C28 C34 H34A 108.9
C28 C34 H34B 108.9
H34A C34 H34B 107.7
C35 C34 C28 113.5(3)
C35 C34 H34A 108.9
C35 C34 H34B 108.9
C36 C35 C34 121.9(3)
C40 C35 C34 120.3(3)
C40 C35 C36 117.7(3)
C35 C36 H36 118.8
C37 C36 C35 122.5(4)
C37 C36 H36 118.8
C36 C37 C38 117.2(4)
C36 C37 C41 123.4(4)
C38 C37 C41 119.4(4)
C37 C38 H38 118.7
C37 C38 C39 122.7(4)
C39 C38 H38 118.7
C38 C39 C1 120.7(4)
C38 C39 C40 117.6(4)
C40 C39 C1 121.5(3)
C35 C40 C39 121.5(3)
O4 C40 C35 118.1(3)
O4 C40 C39 120.2(3)
C37 C41 C43 108.8(3)
C37 C41 C44 112.1(4)
C42 C41 C37 110.4(4)
C42 C41 C43 109.8(4)
C42 C41 C44 107.8(4)
C43 C41 C44 107.9(4)
C41 C42 H42A 109.5
C41 C42 H42B 109.5
C41 C42 H42C 109.5
H42A C42 H42B 109.5
H42A C42 H42C 109.5
H42B C42 H42C 109.5
C41 C43 H43A 109.5
C41 C43 H43B 109.5
C41 C43 H43C 109.5
H43A C43 H43B 109.5
H43A C43 H43C 109.5
H43B C43 H43C 109.5
C41 C44 H44A 109.5
C41 C44 H44B 109.5
C41 C44 H44C 109.5
H44A C44 H44B 109.5
H44A C44 H44C 109.5
H44B C44 H44C 109.5
H45A C45 H45B 107.6
C46 C45 H45A 108.7
C46 C45 H45B 108.7
O1 C45 H45A 108.7
O1 C45 H45B 108.7
O1 C45 C46 114.4(4)
N1 C46 C45 117.4(4)
O5 C46 C45 117.7(4)
O5 C46 N1 124.9(4)
C48 C47 H47 107.2
C48 C47 C51 113.8(4)
C51 C47 H47 107.2
N1 C47 H47 107.2
N1 C47 C48 110.8(4)
N1 C47 C51 110.3(4)
C47 C48 H48A 109.7
C47 C48 H48B 109.7
C47 C48 C49 109.6(4)
H48A C48 H48B 108.2
C49 C48 H48A 109.7
C49 C48 H48B 109.7
C48 C49 H49A 110.0
C48 C49 H49B 110.0
C48 C49 C50 108.6(5)
H49A C49 H49B 108.4
C50 C49 H49A 110.0
C50 C49 H49B 110.0
C49 C50 H50A 109.9
C49 C50 H50B 109.9
H50A C50 H50B 108.3
N2 C50 C49 108.9(5)
N2 C50 H50A 109.9
N2 C50 H50B 109.9
N2 C51 C47 114.1(4)
O6 C51 C47 122.4(4)
O6 C51 N2 123.3(5)
H52A C52 H52B 108.3
C53 C52 H52A 109.8
C53 C52 H52B 109.8
O7 C52 H52A 109.8
O7 C52 H52B 109.8
O7 C52 C53 109.2(7)
C58 C53 C52 118.2(5)
C58 C53 C54 120.0
C54 C53 C52 121.7(5)
C53 C58 H58 120.0
C57 C58 C53 120.0
C57 C58 H58 120.0
C58 C57 H57 120.0
C56 C57 C58 120.0
C56 C57 H57 120.0
C57 C56 H56 120.0
C55 C56 C57 120.0
C55 C56 H56 120.0
C56 C55 H55 120.0
C56 C55 C54 120.0
C54 C55 H55 120.0
C53 C54 H54 120.0
C55 C54 C53 120.0
C55 C54 H54 120.0
H59A C59 H59B 108.0
C60 C59 H59A 109.3
C60 C59 H59B 109.3
O2 C59 H59A 109.3
O2 C59 H59B 109.3
O2 C59 C60 111.5(3)
N3 C60 C59 113.3(4)
O8 C60 C59 123.0(3)
O8 C60 N3 123.7(4)
C62 C61 H61 107.6
C62 C61 C65 113.7(4)
C65 C61 H61 107.6
N3 C61 H61 107.6
N3 C61 C62 112.8(4)
N3 C61 C65 107.3(4)
C61 C62 H62A 109.7
C61 C62 H62B 109.7
C61 C62 C63 109.6(4)
H62A C62 H62B 108.2
C63 C62 H62A 109.7
C63 C62 H62B 109.7
C62 C63 H63A 109.7
C62 C63 H63B 109.7
H63A C63 H63B 108.2
C64 C63 C62 110.0(4)
C64 C63 H63A 109.7
C64 C63 H63B 109.7
C63 C64 H64A 109.6
C63 C64 H64B 109.6
H64A C64 H64B 108.1
N4 C64 C63 110.4(4)
N4 C64 H64A 109.6
N4 C64 H64B 109.6
N4 C65 C61 115.8(4)
O9 C65 C61 122.2(4)
O9 C65 N4 121.9(4)
H66A C66 H66B 107.8
C67 C66 H66A 108.9
C67 C66 H66B 108.9
O10 C66 H66A 108.9
O10 C66 H66B 108.9
O10 C66 C67 113.2(4)
C68 C67 C66 119.2(4)
C68 C67 C72 120.0
C72 C67 C66 120.8(4)
C67 C68 H68 120.0
C67 C68 C69 120.0
C69 C68 H68 120.0
C68 C69 H69 120.0
C70 C69 C68 120.0
C70 C69 H69 120.0
C69 C70 H70 120.0
C71 C70 C69 120.0
C71 C70 H70 120.0
C70 C71 H71 120.0
C70 C71 C72 120.0
C72 C71 H71 120.0
C67 C72 H72 120.0
C71 C72 C67 120.0
C71 C72 H72 120.0
H73A C73 H73B 107.7
C74 C73 H73A 108.8
C74 C73 H73B 108.8
O3 C73 H73A 108.8
O3 C73 H73B 108.8
O3 C73 C74 113.7(3)
N5 C74 C73 115.8(4)
O11 C74 C73 119.5(4)
O11 C74 N5 124.6(4)
C76 C75 H75 107.7
C76 C75 C79 113.2(4)
C79 C75 H75 107.7
N5 C75 H75 107.7
N5 C75 C76 110.4(3)
N5 C75 C79 109.9(3)
C75 C76 H76A 109.3
C75 C76 H76B 109.3
H76A C76 H76B 108.0
C77 C76 C75 111.4(4)
C77 C76 H76A 109.3
C77 C76 H76B 109.3
C76 C77 H77A 109.6
C76 C77 H77B 109.6
H77A C77 H77B 108.1
C78 C77 C76 110.2(4)
C78 C77 H77A 109.6
C78 C77 H77B 109.6
C77 C78 H78A 109.6
C77 C78 H78B 109.6
H78A C78 H78B 108.1
N6 C78 C77 110.1(4)
N6 C78 H78A 109.6
N6 C78 H78B 109.6
N6 C79 C75 114.7(4)
O12 C79 C75 121.4(4)
O12 C79 N6 123.6(4)
H80A C80 H80B 107.9
C81 C80 H80A 109.2
C81 C80 H80B 109.2
O13 C80 H80A 109.2
O13 C80 H80B 109.2
O13 C80 C81 112.2(4)
C86 C81 C80 119.8(3)
C86 C81 C82 120.0
C82 C81 C80 120.1(3)
C81 C86 H86 120.0
C85 C86 C81 120.0
C85 C86 H86 120.0
C86 C85 H85 120.0
C86 C85 C84 120.0
C84 C85 H85 120.0
C85 C84 H84 120.0
C83 C84 C85 120.0
C83 C84 H84 120.0
C84 C83 H83 120.0
C84 C83 C82 120.0
C82 C83 H83 120.0
C81 C82 H82 120.0
C83 C82 C81 120.0
C83 C82 H82 120.0
H87A C87 H87B 107.9
C88 C87 H87A 109.2
C88 C87 H87B 109.2
O4 C87 H87A 109.2
O4 C87 H87B 109.2
O4 C87 C88 112.2(3)
N7 C88 C87 113.1(4)
O14 C88 C87 123.3(4)
O14 C88 N7 123.5(4)
C90 C89 H89 107.7
C93 C89 H89 107.7
C93 C89 C90 113.2(4)
N7 C89 H89 107.7
N7 C89 C90 113.0(4)
N7 C89 C93 107.2(4)
C89 C90 H90A 110.1
C89 C90 H90B 110.1
H90A C90 H90B 108.4
C91 C90 C89 108.1(4)
C91 C90 H90A 110.1
C91 C90 H90B 110.1
C90 C91 H91A 109.7
C90 C91 H91B 109.7
H91A C91 H91B 108.2
C92 C91 C90 109.6(4)
C92 C91 H91A 109.7
C92 C91 H91B 109.7
C91 C92 H92A 109.5
C91 C92 H92B 109.5
H92A C92 H92B 108.1
N8 C92 C91 110.7(4)
N8 C92 H92A 109.5
N8 C92 H92B 109.5
N8 C93 C89 116.9(4)
O15 C93 C89 121.2(5)
O15 C93 N8 121.9(6)
H94A C94 H94B 107.7
C95 C94 H94A 108.8
C95 C94 H94B 108.8
O16 C94 H94A 108.8
O16 C94 H94B 108.8
O16 C94 C95 113.9(5)
C96 C95 C94 118.0(5)
C96 C95 C100 120.0
C100 C95 C94 122.0(5)
C95 C96 H96 120.0
C95 C96 C97 120.0
C97 C96 H96 120.0
C96 C97 H97 120.0
C96 C97 C98 120.0
C98 C97 H97 120.0
C97 C98 H98 120.0
C99 C98 C97 120.0
C99 C98 H98 120.0
C98 C99 H99 120.0
C98 C99 C100 120.0
C100 C99 H99 120.0
C95 C100 H100 120.0
C99 C100 C95 120.0
C99 C100 H100 120.0
C46 N1 C47 122.8(3)
C46 N1 H1 118.6
C47 N1 H1 118.6
C51 N2 C50 125.9(5)
C51 N2 O7 114.7(5)
O7 N2 C50 111.9(5)
C60 N3 C61 123.0(4)
C60 N3 H3A 118.5
C61 N3 H3A 118.5
C65 N4 C64 128.5(4)
C65 N4 O10 116.8(4)
O10 N4 C64 112.0(4)
C74 N5 C75 124.1(4)
C74 N5 H5A 118.0
C75 N5 H5A 118.0
C79 N6 C78 127.2(4)
C79 N6 O13 116.5(4)
O13 N6 C78 112.2(4)
C88 N7 C89 124.0(4)
C88 N7 H7 118.0
C89 N7 H7 118.0
C93 N8 C92 127.8(4)
C93 N8 O16 117.4(5)
O16 N8 C92 110.9(5)
C7 O1 C45 115.2(3)
C18 O2 C59 118.1(3)
C29 O3 C73 113.7(3)
C40 O4 C87 115.3(3)
N2 O7 C52 109.2(5)
N4 O10 C66 110.3(4)
N6 O13 C80 110.1(3)
N8 O16 C94 110.9(5)
H1BA C1B H1BB 109.5
H1BA C1B H1BC 109.5
H1BB C1B H1BC 109.5
O2C C1B H1BA 109.5
O2C C1B H1BB 109.5
O2C C1B H1BC 109.5
C1B O2C H2C 109.5
H1AA C1A H1AB 109.5
H1AA C1A H1AC 109.5
H1AB C1A H1AC 109.5
H1AD C1A H1AE 109.5
H1AD C1A H1AF 109.5
H1AE C1A H1AF 109.5
O2A C1A H1AA 109.5
O2A C1A H1AB 109.5
O2A C1A H1AC 109.5
O3B C1A H1AD 109.5
O3B C1A H1AE 109.5
O3B C1A H1AF 109.5
C1A O2A H2A 109.5
C1A O3B H3B 109.5

loop_
_geom_bond_atom_site_label_1
_geom_bond_atom_site_label_2
_geom_bond_distance
C1 H1A 0.9900
C1 H1B 0.9900
C1 C2 1.527(6)
C1 C39 1.513(6)
C2 C3 1.396(6)
C2 C7 1.407(5)
C3 H3 0.9500
C3 C4 1.395(6)
C4 C5 1.389(6)
C4 C8 1.528(6)
C5 H5 0.9500
C5 C6 1.396(6)
C6 C7 1.389(6)
C6 C12 1.522(5)
C7 O1 1.393(5)
C8 C9 1.530(7)
C8 C10 1.537(7)
C8 C11 1.529(7)
C9 H9A 0.9800
C9 H9B 0.9800
C9 H9C 0.9800
C10 H10A 0.9800
C10 H10B 0.9800
C10 H10C 0.9800
C11 H11A 0.9800
C11 H11B 0.9800
C11 H11C 0.9800
C12 H12A 0.9900
C12 H12B 0.9900
C12 C13 1.519(5)
C13 C14 1.399(5)
C13 C18 1.392(5)
C14 H14 0.9500
C14 C15 1.391(6)
C15 C16 1.400(6)
C15 C19 1.539(6)
C16 H16 0.9500
C16 C17 1.393(5)
C17 C18 1.399(5)
C17 C23 1.518(5)
C18 O2 1.388(4)
C19 C20 1.530(7)
C19 C21 1.534(8)
C19 C22 1.530(8)
C20 H20A 0.9800
C20 H20B 0.9800
C20 H20C 0.9800
C21 H21A 0.9800
C21 H21B 0.9800
C21 H21C 0.9800
C22 H22A 0.9800
C22 H22B 0.9800
C22 H22C 0.9800
C23 H23A 0.9900
C23 H23B 0.9900
C23 C24 1.537(5)
C24 C25 1.392(5)
C24 C29 1.399(5)
C25 H25 0.9500
C25 C26 1.394(6)
C26 C27 1.394(6)
C26 C30 1.540(6)
C27 H27 0.9500
C27 C28 1.394(6)
C28 C29 1.406(5)
C28 C34 1.519(5)
C29 O3 1.394(4)
C30 C31 1.514(7)
C30 C32 1.521(7)
C30 C33 1.532(7)
C31 H31A 0.9800
C31 H31B 0.9800
C31 H31C 0.9800
C32 H32A 0.9800
C32 H32B 0.9800
C32 H32C 0.9800
C33 H33A 0.9800
C33 H33B 0.9800
C33 H33C 0.9800
C34 H34A 0.9900
C34 H34B 0.9900
C34 C35 1.504(5)
C35 C36 1.406(5)
C35 C40 1.396(5)
C36 H36 0.9500
C36 C37 1.393(6)
C37 C38 1.394(6)
C37 C41 1.532(5)
C38 H38 0.9500
C38 C39 1.400(6)
C39 C40 1.401(5)
C40 O4 1.385(4)
C41 C42 1.526(6)
C41 C43 1.533(7)
C41 C44 1.535(7)
C42 H42A 0.9800
C42 H42B 0.9800
C42 H42C 0.9800
C43 H43A 0.9800
C43 H43B 0.9800
C43 H43C 0.9800
C44 H44A 0.9800
C44 H44B 0.9800
C44 H44C 0.9800
C45 H45A 0.9900
C45 H45B 0.9900
C45 C46 1.522(6)
C45 O1 1.431(5)
C46 N1 1.334(5)
C46 O5 1.225(5)
C47 H47 1.0000
C47 C48 1.514(6)
C47 C51 1.543(7)
C47 N1 1.447(5)
C48 H48A 0.9900
C48 H48B 0.9900
C48 C49 1.515(7)
C49 H49A 0.9900
C49 H49B 0.9900
C49 C50 1.517(10)
C50 H50A 0.9900
C50 H50B 0.9900
C50 N2 1.450(8)
C51 N2 1.363(7)
C51 O6 1.207(6)
C52 H52A 0.9900
C52 H52B 0.9900
C52 C53 1.546(9)
C52 O7 1.463(9)
C53 C58 1.3900
C53 C54 1.3900
C58 H58 0.9500
C58 C57 1.3900
C57 H57 0.9500
C57 C56 1.3900
C56 H56 0.9500
C56 C55 1.3900
C55 H55 0.9500
C55 C54 1.3900
C54 H54 0.9500
C59 H59A 0.9900
C59 H59B 0.9900
C59 C60 1.530(5)
C59 O2 1.425(5)
C60 N3 1.329(5)
C60 O8 1.232(5)
C61 H61 1.0000
C61 C62 1.512(6)
C61 C65 1.532(6)
C61 N3 1.454(5)
C62 H62A 0.9900
C62 H62B 0.9900
C62 C63 1.521(7)
C63 H63A 0.9900
C63 H63B 0.9900
C63 C64 1.504(8)
C64 H64A 0.9900
C64 H64B 0.9900
C64 N4 1.453(6)
C65 N4 1.343(6)
C65 O9 1.219(6)
C66 H66A 0.9900
C66 H66B 0.9900
C66 C67 1.502(6)
C66 O10 1.456(7)
C67 C68 1.3900
C67 C72 1.3900
C68 H68 0.9500
C68 C69 1.3900
C69 H69 0.9500
C69 C70 1.3900
C70 H70 0.9500
C70 C71 1.3900
C71 H71 0.9500
C71 C72 1.3900
C72 H72 0.9500
C73 H73A 0.9900
C73 H73B 0.9900
C73 C74 1.514(6)
C73 O3 1.442(5)
C74 N5 1.331(6)
C74 O11 1.235(6)
C75 H75 1.0000
C75 C76 1.518(6)
C75 C79 1.542(6)
C75 N5 1.448(5)
C76 H76A 0.9900
C76 H76B 0.9900
C76 C77 1.510(6)
C77 H77A 0.9900
C77 H77B 0.9900
C77 C78 1.498(7)
C78 H78A 0.9900
C78 H78B 0.9900
C78 N6 1.462(6)
C79 N6 1.343(6)
C79 O12 1.221(6)
C80 H80A 0.9900
C80 H80B 0.9900
C80 C81 1.508(6)
C80 O13 1.449(6)
C81 C86 1.3900
C81 C82 1.3900
C86 H86 0.9500
C86 C85 1.3900
C85 H85 0.9500
C85 C84 1.3900
C84 H84 0.9500
C84 C83 1.3900
C83 H83 0.9500
C83 C82 1.3900
C82 H82 0.9500
C87 H87A 0.9900
C87 H87B 0.9900
C87 C88 1.517(6)
C87 O4 1.431(5)
C88 N7 1.340(6)
C88 O14 1.234(5)
C89 H89 1.0000
C89 C90 1.528(8)
C89 C93 1.523(8)
C89 N7 1.454(6)
C90 H90A 0.9900
C90 H90B 0.9900
C90 C91 1.526(7)
C91 H91A 0.9900
C91 H91B 0.9900
C91 C92 1.509(7)
C92 H92A 0.9900
C92 H92B 0.9900
C92 N8 1.452(7)
C93 N8 1.330(7)
C93 O15 1.227(6)
C94 H94A 0.9900
C94 H94B 0.9900
C94 C95 1.493(8)
C94 O16 1.470(9)
C95 C96 1.3900
C95 C100 1.3900
C96 H96 0.9500
C96 C97 1.3900
C97 H97 0.9500
C97 C98 1.3900
C98 H98 0.9500
C98 C99 1.3900
C99 H99 0.9500
C99 C100 1.3900
C100 H100 0.9500
N1 H1 0.8800
N2 O7 1.418(6)
N3 H3A 0.8800
N4 O10 1.415(5)
N5 H5A 0.8800
N6 O13 1.410(5)
N7 H7 0.8800
N8 O16 1.406(5)
C1B H1BA 0.9800
C1B H1BB 0.9800
C1B H1BC 0.9800
C1B O2C 1.53(4)
O2C H2C 0.8400
C1A H1AA 0.9800
C1A H1AB 0.9800
C1A H1AC 0.9800
C1A H1AD 0.9800
C1A H1AE 0.9800
C1A H1AF 0.9800
C1A O2A 1.47(5)
C1A O3B 1.49(4)
O2A H2A 0.8400
O3B H3B 0.8400

loop_
_geom_hbond_atom_site_label_D
_geom_hbond_atom_site_label_H
_geom_hbond_atom_site_label_A
_geom_hbond_distance_DH
_geom_hbond_distance_HA
_geom_hbond_distance_DA
_geom_hbond_angle_DHA
N1 H1 O8 0.88 2.09 2.917(4) 156.6
N3 H3A O15 0.88 1.90 2.748(6) 162.3
N5 H5A O14 0.88 2.07 2.887(5) 153.0
N7 H7 O9 0.88 1.96 2.765(5) 151.4

loop_
_geom_torsion_atom_site_label_1
_geom_torsion_atom_site_label_2
_geom_torsion_atom_site_label_3
_geom_torsion_atom_site_label_4
_geom_torsion
C1 C2 C3 C4 173.1(4)
C1 C2 C7 C6 -171.1(3)
C1 C2 C7 O1 4.8(5)
C1 C39 C40 C35 165.2(4)
C1 C39 C40 O4 -8.9(6)
C2 C1 C39 C38 106.0(4)
C2 C1 C39 C40 -68.8(5)
C2 C3 C4 C5 -0.2(6)
C2 C3 C4 C8 -179.0(4)
C2 C7 O1 C45 63.9(5)
C3 C2 C7 C6 5.0(5)
C3 C2 C7 O1 -179.2(3)
C3 C4 C5 C6 1.8(6)
C3 C4 C8 C9 -69.5(5)
C3 C4 C8 C10 49.5(6)
C3 C4 C8 C11 170.9(4)
C4 C5 C6 C7 0.0(6)
C4 C5 C6 C12 -176.2(3)
C5 C4 C8 C9 111.7(5)
C5 C4 C8 C10 -129.3(5)
C5 C4 C8 C11 -7.8(6)
C5 C6 C7 C2 -3.5(5)
C5 C6 C7 O1 -179.4(3)
C5 C6 C12 C13 59.2(4)
C6 C7 O1 C45 -120.2(4)
C6 C12 C13 C14 -101.1(4)
C6 C12 C13 C18 72.4(4)
C7 C2 C3 C4 -3.1(6)
C7 C6 C12 C13 -116.8(4)
C8 C4 C5 C6 -179.4(4)
C12 C6 C7 C2 172.5(3)
C12 C6 C7 O1 -3.4(5)
C12 C13 C14 C15 174.7(3)
C12 C13 C18 C17 -172.1(3)
C12 C13 C18 O2 0.8(5)
C13 C14 C15 C16 -1.0(6)
C13 C14 C15 C19 -179.8(4)
C13 C18 O2 C59 121.8(3)
C14 C13 C18 C17 1.6(5)
C14 C13 C18 O2 174.5(3)
C14 C15 C16 C17 -2.0(6)
C14 C15 C19 C20 128.7(5)
C14 C15 C19 C21 -111.1(5)
C14 C15 C19 C22 9.7(6)
C15 C16 C17 C18 4.6(6)
C15 C16 C17 C23 -168.3(3)
C16 C15 C19 C20 -50.1(6)
C16 C15 C19 C21 70.1(5)
C16 C15 C19 C22 -169.1(4)
C16 C17 C18 C13 -4.4(5)
C16 C17 C18 O2 -176.9(3)
C16 C17 C23 C24 94.7(4)
C17 C18 O2 C59 -65.4(4)
C17 C23 C24 C25 -59.7(4)
C17 C23 C24 C29 118.5(4)
C18 C13 C14 C15 1.1(6)
C18 C17 C23 C24 -78.0(4)
C19 C15 C16 C17 176.9(4)
C23 C17 C18 C13 168.4(3)
C23 C17 C18 O2 -4.1(5)
C23 C24 C25 C26 173.7(3)
C23 C24 C29 C28 -168.8(3)
C23 C24 C29 O3 8.3(5)
C24 C25 C26 C27 -2.4(6)
C24 C25 C26 C30 174.9(4)
C24 C29 O3 C73 60.7(4)
C25 C24 C29 C28 9.4(5)
C25 C24 C29 O3 -173.4(3)
C25 C26 C27 C28 4.9(6)
C25 C26 C30 C31 173.4(4)
C25 C26 C30 C32 -64.7(6)
C25 C26 C30 C33 52.9(5)
C26 C27 C28 C29 -0.3(6)
C26 C27 C28 C34 179.6(4)
C27 C26 C30 C31 -9.5(6)
C27 C26 C30 C32 112.4(5)
C27 C26 C30 C33 -129.9(4)
C27 C28 C29 C24 -7.0(5)
C27 C28 C29 O3 175.8(3)
C27 C28 C34 C35 68.5(5)
C28 C29 O3 C73 -122.1(4)
C28 C34 C35 C36 -112.9(4)
C28 C34 C35 C40 68.9(5)
C29 C24 C25 C26 -4.6(6)
C29 C28 C34 C35 -111.7(4)
C30 C26 C27 C28 -172.3(4)
C34 C28 C29 C24 173.1(3)
C34 C28 C29 O3 -4.1(5)
C34 C35 C36 C37 -179.9(4)
C34 C35 C40 C39 -172.7(4)
C34 C35 C40 O4 1.5(5)
C35 C36 C37 C38 -4.6(6)
C35 C36 C37 C41 174.4(4)
C35 C40 O4 C87 119.4(4)
C36 C35 C40 C39 9.0(5)
C36 C35 C40 O4 -176.7(3)
C36 C37 C38 C39 3.9(6)
C36 C37 C41 C42 118.0(5)
C36 C37 C41 C43 -121.5(5)
C36 C37 C41 C44 -2.3(6)
C37 C38 C39 C1 -171.9(4)
C37 C38 C39 C40 3.1(6)
C38 C37 C41 C42 -63.0(5)
C38 C37 C41 C43 57.5(5)
C38 C37 C41 C44 176.7(4)
C38 C39 C40 C35 -9.7(6)
C38 C39 C40 O4 176.2(3)
C39 C1 C2 C3 -53.9(5)
C39 C1 C2 C7 122.1(4)
C39 C40 O4 C87 -66.3(5)
C40 C35 C36 C37 -1.7(6)
C41 C37 C38 C39 -175.2(4)
C45 C46 N1 C47 -179.6(4)
C46 C45 O1 C7 107.5(4)
C47 C48 C49 C50 -63.1(6)
C47 C51 N2 C50 28.4(8)
C47 C51 N2 O7 175.6(4)
C48 C47 C51 N2 -30.8(6)
C48 C47 C51 O6 154.7(5)
C48 C47 N1 C46 133.7(5)
C48 C49 C50 N2 56.2(6)
C49 C50 N2 C51 -41.8(8)
C49 C50 N2 O7 170.2(5)
C50 N2 O7 C52 -110.2(6)
C51 C47 C48 C49 49.6(6)
C51 C47 N1 C46 -99.3(5)
C51 N2 O7 C52 98.1(6)
C52 C53 C58 C57 -176.8(7)
C52 C53 C54 C55 176.7(7)
C53 C52 O7 N2 74.5(6)
C53 C58 C57 C56 0.0
C58 C53 C54 C55 0.0
C58 C57 C56 C55 0.0
C57 C56 C55 C54 0.0
C56 C55 C54 C53 0.0
C54 C53 C58 C57 0.0
C59 C60 N3 C61 -176.8(4)
C60 C59 O2 C18 -105.9(4)
C61 C62 C63 C64 -62.5(6)
C61 C65 N4 C64 13.0(7)
C61 C65 N4 O10 172.8(4)
C62 C61 C65 N4 -24.1(6)
C62 C61 C65 O9 159.1(5)
C62 C61 N3 C60 88.1(5)
C62 C63 C64 N4 49.0(6)
C63 C64 N4 C65 -26.0(8)
C63 C64 N4 O10 173.4(4)
C64 N4 O10 C66 -117.8(5)
C65 C61 C62 C63 49.0(6)
C65 C61 N3 C60 -145.9(4)
C65 N4 O10 C66 79.2(5)
C66 C67 C68 C69 -179.3(4)
C66 C67 C72 C71 179.3(4)
C67 C66 O10 N4 60.2(5)
C67 C68 C69 C70 0.0
C68 C67 C72 C71 0.0
C68 C69 C70 C71 0.0
C69 C70 C71 C72 0.0
C70 C71 C72 C67 0.0
C72 C67 C68 C69 0.0
C73 C74 N5 C75 -178.9(4)
C74 C73 O3 C29 104.5(4)
C75 C76 C77 C78 -59.6(5)
C75 C79 N6 C78 25.5(6)
C75 C79 N6 O13 -179.1(3)
C76 C75 C79 N6 -29.8(5)
C76 C75 C79 O12 156.8(4)
C76 C75 N5 C74 134.5(4)
C76 C77 C78 N6 50.4(5)
C77 C78 N6 C79 -36.4(6)
C77 C78 N6 O13 167.3(4)
C78 N6 O13 C80 -122.3(4)
C79 C75 C76 C77 48.1(5)
C79 C75 N5 C74 -99.9(5)
C79 N6 O13 C80 78.7(5)
C80 C81 C86 C85 -176.6(3)
C80 C81 C82 C83 176.6(3)
C81 C80 O13 N6 47.2(5)
C81 C86 C85 C84 0.0
C86 C81 C82 C83 0.0
C86 C85 C84 C83 0.0
C85 C84 C83 C82 0.0
C84 C83 C82 C81 0.0
C82 C81 C86 C85 0.0
C87 C88 N7 C89 176.3(5)
C88 C87 O4 C40 -99.6(4)
C89 C90 C91 C92 -63.6(6)
C89 C93 N8 C92 13.4(8)
C89 C93 N8 O16 168.9(4)
C90 C89 C93 N8 -25.7(6)
C90 C89 C93 O15 156.6(5)
C90 C89 N7 C88 106.7(6)
C90 C91 C92 N8 49.8(6)
C91 C92 N8 C93 -25.8(7)
C91 C92 N8 O16 177.4(4)
C92 N8 O16 C94 -122.0(6)
C93 C89 C90 C91 50.7(6)
C93 C89 N7 C88 -127.8(6)
C93 N8 O16 C94 78.5(6)
C94 C95 C96 C97 178.6(5)
C94 C95 C100 C99 -178.5(5)
C95 C94 O16 N8 59.6(8)
C95 C96 C97 C98 0.0
C96 C95 C100 C99 0.0
C96 C97 C98 C99 0.0
C97 C98 C99 C100 0.0
C98 C99 C100 C95 0.0
C100 C95 C96 C97 0.0
N1 C47 C48 C49 174.6(4)
N1 C47 C51 N2 -156.1(4)
N1 C47 C51 O6 29.4(6)
N3 C61 C62 C63 171.6(4)
N3 C61 C65 N4 -149.6(4)
N3 C61 C65 O9 33.6(6)
N5 C75 C76 C77 171.8(4)
N5 C75 C79 N6 -153.7(4)
N5 C75 C79 O12 32.8(6)
N7 C89 C90 C91 172.9(4)
N7 C89 C93 N8 -151.1(4)
N7 C89 C93 O15 31.2(7)
O1 C45 C46 N1 21.3(6)
O1 C45 C46 O5 -159.8(4)
O2 C59 C60 N3 -142.5(3)
O2 C59 C60 O8 38.9(5)
O3 C73 C74 N5 20.2(6)
O3 C73 C74 O11 -160.0(4)
O4 C87 C88 N7 -145.2(4)
O4 C87 C88 O14 37.1(6)
O5 C46 N1 C47 1.5(8)
O6 C51 N2 C50 -157.2(6)
O6 C51 N2 O7 -9.9(8)
O7 C52 C53 C58 86.5(6)
O7 C52 C53 C54 -90.3(7)
O8 C60 N3 C61 1.8(6)
O9 C65 N4 C64 -170.2(5)
O9 C65 N4 O10 -10.4(7)
O10 C66 C67 C68 -92.2(5)
O10 C66 C67 C72 88.5(4)
O11 C74 N5 C75 1.3(7)
O12 C79 N6 C78 -161.3(5)
O12 C79 N6 O13 -5.9(6)
O13 C80 C81 C86 63.5(4)
O13 C80 C81 C82 -113.1(4)
O14 C88 N7 C89 -6.0(8)
O15 C93 N8 C92 -168.9(5)
O15 C93 N8 O16 -13.4(8)
O16 C94 C95 C96 -98.1(7)
O16 C94 C95 C100 80.5(7)
